data_8103271
loop_
_publ_author_name
'Zhong-Feng Li'
'Ye-Lan Xiao'
'Qi-Ming Qiu'
'Man-Hua Wu'
'Qiong-Hua Jin'
'Cun-Lin Zhang'

_publ_section_title
;
 Crystal structure of (m-(bis(diphenylphosphino)ethane
 dioxide-kO,O')bis([2,3-f]-pyrazino-[1,10]phenanthroline-2,3-dicarbonitrile-kN,N')bis(dibromido)dicopper(II)
 --- acetonitrile (1:2.5), [Cu2(C26H24P2O2)(C16H6N6)2Br4] &#x00B7;
 2.5CH3CN
;
_journal_issue 1
_journal_name_full 'Zeitschrift f\"ur Kristallographie - New Crystal Structures'
_journal_page_first 24
_journal_volume 227
_journal_year 2012
_chemical_formula_sum 'C63 H43.5 Br4 Cu2 N14.5 O2 P2'
_chemical_formula_weight 1544.28
_space_group_IT_number 15
_symmetry_cell_setting monoclinic
_symmetry_space_group_name_Hall '-C 2yc'
_symmetry_space_group_name_H-M 'C 1 2/c 1'
_atom_sites_solution_hydrogens geom
_atom_sites_solution_primary direct
_atom_sites_solution_secondary difmap
_audit_creation_method SHELXL-97
_cell_angle_alpha 90.00
_cell_angle_beta 119.995(2)
_cell_angle_gamma 90.00
_cell_formula_units_Z 4
_cell_length_a 31.63(3)
_cell_length_b 9.6802(11)
_cell_length_c 24.650(2)
_cell_measurement_reflns_used 3236
_cell_measurement_temperature 298(2)
_cell_measurement_theta_max 21.943
_cell_measurement_theta_min 2.276
_cell_volume 6537(6)
_computing_cell_refinement 'Bruker SMART'
_computing_data_collection 'Bruker SMART'
_computing_data_reduction 'Bruker SAINT'
_computing_molecular_graphics 'Bruker SHELXTL'
_computing_publication_material 'Bruker SHELXTL'
_computing_structure_refinement 'SHELXL-97 (Sheldrick, 1997)'
_computing_structure_solution 'SHELXS-97 (Sheldrick, 1990)'
_diffrn_ambient_temperature 298(2)
_diffrn_measured_fraction_theta_full 0.999
_diffrn_measured_fraction_theta_max 0.999
_diffrn_measurement_device_type 'CCD area detector'
_diffrn_measurement_method 'phi and omega scans'
_diffrn_radiation_monochromator graphite
_diffrn_radiation_source 'fine-focus sealed tube'
_diffrn_radiation_type MoK\a
_diffrn_radiation_wavelength 0.71073
_diffrn_reflns_av_R_equivalents 0.0674
_diffrn_reflns_av_sigmaI/netI 0.0829
_diffrn_reflns_limit_h_max 37
_diffrn_reflns_limit_h_min -37
_diffrn_reflns_limit_k_max 11
_diffrn_reflns_limit_k_min -11
_diffrn_reflns_limit_l_max 21
_diffrn_reflns_limit_l_min -29
_diffrn_reflns_number 15999
_diffrn_reflns_theta_full 25.02
_diffrn_reflns_theta_max 25.02
_diffrn_reflns_theta_min 2.28
_exptl_absorpt_coefficient_mu 3.199
_exptl_absorpt_correction_T_max 0.4470
_exptl_absorpt_correction_T_min 0.3400
_exptl_absorpt_correction_type multi-scan
_exptl_absorpt_process_details sadabs
_exptl_crystal_density_diffrn 1.569
_exptl_crystal_density_method 'not measured'
_exptl_crystal_F_000 3068
_exptl_crystal_size_max 0.43
_exptl_crystal_size_mid 0.40
_exptl_crystal_size_min 0.30
_refine_diff_density_max 0.770
_refine_diff_density_min -0.590
_refine_diff_density_rms 0.098
_refine_ls_extinction_method none
_refine_ls_goodness_of_fit_ref 1.028
_refine_ls_hydrogen_treatment mixed
_refine_ls_matrix_type full
_refine_ls_number_parameters 415
_refine_ls_number_reflns 5782
_refine_ls_number_restraints 0
_refine_ls_restrained_S_all 1.028
_refine_ls_R_factor_all 0.1181
_refine_ls_R_factor_gt 0.0560
_refine_ls_shift/su_max 0.001
_refine_ls_shift/su_mean 0.000
_refine_ls_structure_factor_coef Fsqd
_refine_ls_weighting_details 'calc w=1/[\s^2^(Fo^2^)+(0.0652P)^2^+32.7978P] where P=(Fo^2^+2Fc^2^)/3'
_refine_ls_weighting_scheme calc
_refine_ls_wR_factor_gt 0.1325
_refine_ls_wR_factor_ref 0.1643
_reflns_number_gt 3330
_reflns_number_total 5782
_reflns_threshold_expression >2sigma(I)
_cod_data_source_file 1267-3472.cff
_cod_data_source_block 110117g
_cod_depositor_comments
;
The following automatic conversions were performed:

'_symmetry_cell_setting' value 'Monoclinic' changed to 'monoclinic'
according to /home/saulius/struct/CIF-dictionaries/cif_core.dic
dictionary named 'cif_core.dic' version 2.4.1 from 2010-06-29.

Automatic conversion script
Id: cif_fix_values 1715 2011-07-08 13:25:40Z adriana 
;
_cod_original_sg_symbol_H-M C2/c
_cod_original_formula_sum 'C63 H43.50 Br4 Cu2 N14.50 O2 P2'
_cod_database_code 8103271

loop_
_symmetry_equiv_pos_as_xyz
'x, y, z'
'-x, y, -z+1/2'
'x+1/2, y+1/2, z'
'-x+1/2, y+1/2, -z+1/2'
'-x, -y, -z'
'x, -y, z-1/2'
'-x+1/2, -y+1/2, -z'
'x+1/2, -y+1/2, z-1/2'

loop_
_atom_site_label
_atom_site_type_symbol
_atom_site_fract_x
_atom_site_fract_y
_atom_site_fract_z
_atom_site_U_iso_or_equiv
_atom_site_adp_type
_atom_site_occupancy
_atom_site_symmetry_multiplicity
_atom_site_calc_flag
_atom_site_refinement_flags
Cu1 Cu 0.23507(3) 0.40907(8) 0.33650(4) 0.0413(3) Uani 1 1 d .
Br1 Br 0.21531(3) 0.17199(8) 0.32217(4) 0.0663(3) Uani 1 1 d .
Br2 Br 0.15563(3) 0.47205(9) 0.31960(5) 0.0684(3) Uani 1 1 d .
P1 P 0.31379(7) 0.32108(18) 0.49501(8) 0.0369(4) Uani 1 1 d .
N1 N 0.2579(2) 0.6084(5) 0.3459(3) 0.0393(14) Uani 1 1 d .
N2 N 0.2902(2) 0.3898(5) 0.3147(2) 0.0391(14) Uani 1 1 d .
N3 N 0.3857(2) 0.8864(6) 0.3515(3) 0.0512(16) Uani 1 1 d .
N4 N 0.4227(2) 0.6501(6) 0.3240(3) 0.0488(16) Uani 1 1 d .
N5 N 0.4663(3) 1.1280(9) 0.3588(5) 0.093(3) Uani 1 1 d .
N6 N 0.5232(3) 0.7872(9) 0.3271(4) 0.091(3) Uani 1 1 d .
N7 N 0.5513(5) 0.3380(14) 0.5253(6) 0.166(6) Uani 1 1 d .
N8 N 0.5073(16) 0.352(4) 0.228(2) 0.118(17) Uani 0.25 1 d P
O1 O 0.28953(17) 0.3998(5) 0.4355(2) 0.0474(12) Uani 1 1 d .
C1 C 0.2418(3) 0.7168(7) 0.3636(3) 0.0476(19) Uani 1 1 d .
H1 H 0.2144 0.7053 0.3679 0.057 Uiso 1 1 calc R
C2 C 0.2637(3) 0.8455(8) 0.3761(4) 0.052(2) Uani 1 1 d .
H2 H 0.2515 0.9180 0.3891 0.062 Uiso 1 1 calc R
C3 C 0.3035(3) 0.8645(7) 0.3692(4) 0.0492(19) Uani 1 1 d .
H3 H 0.3180 0.9510 0.3764 0.059 Uiso 1 1 calc R
C4 C 0.3223(3) 0.7545(7) 0.3514(3) 0.0413(17) Uani 1 1 d .
C5 C 0.2984(3) 0.6278(7) 0.3409(3) 0.0395(17) Uani 1 1 d .
C6 C 0.3159(3) 0.5072(7) 0.3241(3) 0.0390(17) Uani 1 1 d .
C7 C 0.3584(3) 0.5114(7) 0.3193(3) 0.0419(17) Uani 1 1 d .
C8 C 0.3740(3) 0.3919(7) 0.3038(3) 0.0483(19) Uani 1 1 d .
H8 H 0.4020 0.3919 0.3005 0.058 Uiso 1 1 calc R
C9 C 0.3470(3) 0.2731(8) 0.2934(3) 0.052(2) Uani 1 1 d .
H9 H 0.3565 0.1913 0.2828 0.062 Uiso 1 1 calc R
C10 C 0.3059(3) 0.2766(7) 0.2989(3) 0.0477(19) Uani 1 1 d .
H10 H 0.2879 0.1956 0.2912 0.057 Uiso 1 1 calc R
C11 C 0.3645(3) 0.7627(7) 0.3437(3) 0.0444(18) Uani 1 1 d .
C12 C 0.3825(3) 0.6445(7) 0.3289(3) 0.0422(17) Uani 1 1 d .
C13 C 0.4478(3) 1.0236(9) 0.3528(5) 0.066(2) Uani 1 1 d .
C14 C 0.4250(3) 0.8908(8) 0.3454(4) 0.054(2) Uani 1 1 d .
C15 C 0.4435(3) 0.7729(8) 0.3322(4) 0.0506(19) Uani 1 1 d .
C16 C 0.4882(3) 0.7795(9) 0.3288(4) 0.065(2) Uani 1 1 d .
C17 C 0.2729(2) 0.2101(6) 0.5061(3) 0.0393(17) Uani 1 1 d .
H17A H 0.2637 0.1322 0.4777 0.047 Uiso 1 1 calc R
H17B H 0.2894 0.1748 0.5486 0.047 Uiso 1 1 calc R
C18 C 0.3406(3) 0.4408(7) 0.5592(3) 0.0412(17) Uani 1 1 d .
C19 C 0.3704(3) 0.3993(9) 0.6204(4) 0.057(2) Uani 1 1 d .
H19 H 0.3768 0.3059 0.6299 0.068 Uiso 1 1 calc R
C20 C 0.3905(3) 0.4969(9) 0.6675(4) 0.068(2) Uani 1 1 d .
H20 H 0.4108 0.4694 0.7088 0.081 Uiso 1 1 calc R
C21 C 0.3807(4) 0.6346(10) 0.6533(5) 0.071(3) Uani 1 1 d .
H21 H 0.3947 0.6995 0.6853 0.086 Uiso 1 1 calc R
C22 C 0.3517(3) 0.6771(9) 0.5949(5) 0.070(3) Uani 1 1 d .
H22 H 0.3450 0.7707 0.5863 0.085 Uiso 1 1 calc R
C23 C 0.3313(3) 0.5807(8) 0.5467(4) 0.058(2) Uani 1 1 d .
H23 H 0.3113 0.6102 0.5057 0.069 Uiso 1 1 calc R
C24 C 0.3614(3) 0.2094(8) 0.5003(3) 0.0448(18) Uani 1 1 d .
C25 C 0.3731(3) 0.0861(9) 0.5303(4) 0.062(2) Uani 1 1 d .
H25 H 0.3560 0.0556 0.5497 0.074 Uiso 1 1 calc R
C26 C 0.4101(3) 0.0045(10) 0.5327(5) 0.082(3) Uani 1 1 d .
H26 H 0.4185 -0.0789 0.5543 0.098 Uiso 1 1 calc R
C27 C 0.4336(4) 0.0493(12) 0.5028(5) 0.085(3) Uani 1 1 d .
H27 H 0.4576 -0.0060 0.5027 0.102 Uiso 1 1 calc R
C28 C 0.4232(4) 0.1706(12) 0.4737(5) 0.081(3) Uani 1 1 d .
H28 H 0.4408 0.2006 0.4549 0.097 Uiso 1 1 calc R
C29 C 0.3864(3) 0.2523(10) 0.4711(4) 0.063(2) Uani 1 1 d .
H29 H 0.3787 0.3359 0.4496 0.075 Uiso 1 1 calc R
C30 C 0.5430(4) 0.3883(12) 0.4791(6) 0.099(4) Uani 1 1 d .
C31 C 0.5309(4) 0.4482(12) 0.4182(5) 0.106(4) Uani 1 1 d .
H31A H 0.5082 0.5227 0.4083 0.159 Uiso 1 1 calc R
H31B H 0.5166 0.3786 0.3863 0.159 Uiso 1 1 calc R
H31C H 0.5601 0.4826 0.4202 0.159 Uiso 1 1 calc R
C32 C 0.508(4) 0.238(6) 0.242(8) 0.11(3) Uani 0.25 1 d P
C33 C 0.5209(15) 0.099(4) 0.272(2) 0.103(16) Uani 0.25 1 d P
H33A H 0.5375 0.1093 0.3167 0.154 Uiso 0.25 1 d PR
H33B H 0.5419 0.0526 0.2602 0.154 Uiso 0.25 1 d PR
H33C H 0.4918 0.0450 0.2586 0.154 Uiso 0.25 1 d PR

loop_
_atom_site_aniso_label
_atom_site_aniso_U_11
_atom_site_aniso_U_22
_atom_site_aniso_U_33
_atom_site_aniso_U_23
_atom_site_aniso_U_13
_atom_site_aniso_U_12
Cu1 0.0526(5) 0.0305(5) 0.0401(5) 0.0021(4) 0.0227(5) 0.0024(4)
Br1 0.0867(7) 0.0413(5) 0.0701(6) -0.0065(4) 0.0386(6) -0.0092(4)
Br2 0.0666(6) 0.0568(5) 0.0848(7) 0.0094(5) 0.0402(5) 0.0049(4)
P1 0.0405(10) 0.0388(10) 0.0344(10) -0.0001(8) 0.0209(9) -0.0021(8)
N1 0.049(4) 0.032(3) 0.037(3) 0.006(3) 0.022(3) 0.013(3)
N2 0.054(4) 0.031(3) 0.033(3) 0.000(3) 0.022(3) 0.005(3)
N3 0.053(4) 0.041(4) 0.058(4) 0.000(3) 0.026(4) 0.002(3)
N4 0.053(4) 0.047(4) 0.048(4) 0.000(3) 0.027(4) 0.008(3)
N5 0.077(6) 0.061(5) 0.147(9) -0.015(5) 0.060(6) -0.011(4)
N6 0.066(5) 0.100(7) 0.119(8) -0.008(5) 0.054(6) -0.003(5)
N7 0.191(13) 0.168(12) 0.081(8) 0.024(8) 0.024(9) 0.047(10)
N8 0.08(3) 0.10(3) 0.12(4) 0.00(3) 0.01(3) 0.00(3)
O1 0.053(3) 0.051(3) 0.036(3) 0.002(2) 0.020(3) -0.004(2)
C1 0.059(5) 0.039(4) 0.052(5) 0.005(4) 0.033(4) 0.006(4)
C2 0.064(5) 0.043(5) 0.062(5) -0.002(4) 0.041(5) 0.011(4)
C3 0.058(5) 0.030(4) 0.060(5) -0.001(4) 0.030(5) 0.004(3)
C4 0.053(4) 0.033(4) 0.038(4) 0.004(3) 0.022(4) 0.008(3)
C5 0.051(4) 0.032(4) 0.036(4) 0.003(3) 0.022(4) 0.009(3)
C6 0.052(5) 0.035(4) 0.029(4) 0.003(3) 0.020(4) 0.010(3)
C7 0.053(5) 0.035(4) 0.037(4) 0.001(3) 0.021(4) 0.006(3)
C8 0.054(5) 0.045(4) 0.046(5) -0.004(4) 0.025(4) 0.006(4)
C9 0.063(5) 0.045(5) 0.049(5) -0.011(4) 0.029(5) 0.009(4)
C10 0.063(5) 0.039(4) 0.041(5) -0.005(3) 0.026(4) 0.000(4)
C11 0.049(4) 0.038(4) 0.046(5) 0.003(3) 0.023(4) 0.006(3)
C12 0.049(4) 0.038(4) 0.040(4) 0.000(3) 0.023(4) 0.008(3)
C13 0.057(5) 0.055(6) 0.089(7) -0.005(5) 0.039(5) 0.003(5)
C14 0.051(5) 0.044(5) 0.062(5) -0.002(4) 0.024(5) -0.003(4)
C15 0.046(5) 0.049(5) 0.058(5) 0.003(4) 0.027(4) 0.005(4)
C16 0.058(6) 0.060(6) 0.075(7) -0.006(5) 0.033(5) -0.002(4)
C17 0.040(4) 0.035(4) 0.044(4) 0.004(3) 0.022(4) 0.000(3)
C18 0.048(4) 0.042(4) 0.048(5) -0.003(3) 0.035(4) -0.002(3)
C19 0.063(5) 0.054(5) 0.053(5) -0.004(4) 0.028(5) -0.003(4)
C20 0.076(6) 0.075(7) 0.049(5) -0.011(5) 0.028(5) -0.010(5)
C21 0.087(7) 0.067(6) 0.065(7) -0.023(5) 0.042(6) -0.013(5)
C22 0.090(7) 0.048(5) 0.076(7) -0.010(5) 0.044(6) 0.001(5)
C23 0.068(5) 0.051(5) 0.055(5) -0.005(4) 0.032(5) -0.003(4)
C24 0.048(5) 0.049(5) 0.044(4) -0.004(4) 0.027(4) -0.001(4)
C25 0.058(5) 0.064(6) 0.074(6) -0.003(5) 0.041(5) 0.013(4)
C26 0.073(6) 0.078(7) 0.093(8) 0.006(6) 0.041(6) 0.024(5)
C27 0.068(7) 0.104(9) 0.083(8) -0.013(7) 0.038(6) 0.019(6)
C28 0.072(7) 0.108(9) 0.078(7) -0.006(7) 0.050(6) 0.007(6)
C29 0.059(5) 0.078(6) 0.061(6) -0.001(5) 0.037(5) 0.009(5)
C30 0.090(8) 0.082(8) 0.078(8) -0.005(7) 0.006(7) 0.018(6)
C31 0.093(8) 0.112(9) 0.090(9) 0.021(7) 0.028(7) -0.004(7)
C32 0.07(7) 0.11(3) 0.13(9) -0.01(5) 0.03(4) 0.01(4)
C33 0.10(4) 0.10(3) 0.12(5) 0.00(3) 0.06(4) 0.00(2)

loop_
_atom_type_symbol
_atom_type_description
_atom_type_scat_dispersion_real
_atom_type_scat_dispersion_imag
_atom_type_scat_source
C C 0.0033 0.0016 'International Tables Vol C Tables 4.2.6.8 and 6.1.1.4'
H H 0.0000 0.0000 'International Tables Vol C Tables 4.2.6.8 and 6.1.1.4'
N N 0.0061 0.0033 'International Tables Vol C Tables 4.2.6.8 and 6.1.1.4'
O O 0.0106 0.0060 'International Tables Vol C Tables 4.2.6.8 and 6.1.1.4'
P P 0.1023 0.0942 'International Tables Vol C Tables 4.2.6.8 and 6.1.1.4'
Br Br -0.2901 2.4595 'International Tables Vol C Tables 4.2.6.8 and 6.1.1.4'
Cu Cu 0.3201 1.2651 'International Tables Vol C Tables 4.2.6.8 and 6.1.1.4'

loop_
_geom_angle_atom_site_label_1
_geom_angle_atom_site_label_2
_geom_angle_atom_site_label_3
_geom_angle
_geom_angle_site_symmetry_1
_geom_angle_site_symmetry_3
N1 Cu1 N2 79.5(2) . .
N1 Cu1 O1 82.8(2) . .
N2 Cu1 O1 89.5(2) . .
N1 Cu1 Br1 173.37(16) . .
N2 Cu1 Br1 93.91(15) . .
O1 Cu1 Br1 97.47(13) . .
N1 Cu1 Br2 93.47(16) . .
N2 Cu1 Br2 156.43(15) . .
O1 Cu1 Br2 112.11(13) . .
Br1 Cu1 Br2 92.57(5) . .
O1 P1 C18 108.8(3) . .
O1 P1 C17 113.6(3) . .
C18 P1 C17 108.0(3) . .
O1 P1 C24 112.4(3) . .
C18 P1 C24 108.2(3) . .
C17 P1 C24 105.5(3) . .
C1 N1 C5 117.0(6) . .
C1 N1 Cu1 127.7(5) . .
C5 N1 Cu1 114.7(4) . .
C10 N2 C6 117.5(6) . .
C10 N2 Cu1 129.0(5) . .
C6 N2 Cu1 113.1(4) . .
C14 N3 C11 116.3(6) . .
C15 N4 C12 116.4(6) . .
C32 N8 N8 74(5) . 2_655
C32 N8 C32 29(5) . 2_655
N8 N8 C32 46(4) 2_655 2_655
P1 O1 Cu1 149.3(3) . .
N1 C1 C2 123.3(7) . .
N1 C1 H1 118.3 . .
C2 C1 H1 118.3 . .
C3 C2 C1 119.0(7) . .
C3 C2 H2 120.5 . .
C1 C2 H2 120.5 . .
C2 C3 C4 120.3(7) . .
C2 C3 H3 119.9 . .
C4 C3 H3 119.9 . .
C3 C4 C5 116.8(7) . .
C3 C4 C11 124.7(7) . .
C5 C4 C11 118.4(6) . .
N1 C5 C4 123.5(6) . .
N1 C5 C6 115.5(6) . .
C4 C5 C6 121.0(6) . .
N2 C6 C7 121.9(6) . .
N2 C6 C5 116.6(6) . .
C7 C6 C5 121.5(7) . .
C8 C7 C6 119.2(7) . .
C8 C7 C12 123.6(7) . .
C6 C7 C12 117.2(6) . .
C9 C8 C7 118.3(7) . .
C9 C8 H8 120.9 . .
C7 C8 H8 120.9 . .
C10 C9 C8 119.4(7) . .
C10 C9 H9 120.3 . .
C8 C9 H9 120.3 . .
N2 C10 C9 123.7(7) . .
N2 C10 H10 118.2 . .
C9 C10 H10 118.2 . .
N3 C11 C12 121.8(7) . .
N3 C11 C4 117.4(6) . .
C12 C11 C4 120.8(7) . .
N4 C12 C11 121.2(7) . .
N4 C12 C7 117.8(6) . .
C11 C12 C7 121.0(7) . .
N5 C13 C14 179.1(9) . .
N3 C14 C15 121.8(7) . .
N3 C14 C13 116.9(7) . .
C15 C14 C13 121.3(7) . .
N4 C15 C14 122.5(7) . .
N4 C15 C16 116.8(7) . .
C14 C15 C16 120.7(7) . .
N6 C16 C15 178.3(10) . .
C17 C17 P1 110.5(6) 7_556 .
C17 C17 H17A 109.6 7_556 .
P1 C17 H17A 109.6 . .
C17 C17 H17B 109.6 7_556 .
P1 C17 H17B 109.6 . .
H17A C17 H17B 108.1 . .
C19 C18 C23 118.7(7) . .
C19 C18 P1 122.6(6) . .
C23 C18 P1 118.7(6) . .
C18 C19 C20 119.7(8) . .
C18 C19 H19 120.1 . .
C20 C19 H19 120.1 . .
C21 C20 C19 119.9(9) . .
C21 C20 H20 120.0 . .
C19 C20 H20 120.0 . .
C22 C21 C20 121.5(9) . .
C22 C21 H21 119.2 . .
C20 C21 H21 119.2 . .
C21 C22 C23 119.4(9) . .
C21 C22 H22 120.3 . .
C23 C22 H22 120.3 . .
C18 C23 C22 120.6(8) . .
C18 C23 H23 119.7 . .
C22 C23 H23 119.7 . .
C25 C24 C29 118.7(7) . .
C25 C24 P1 123.8(6) . .
C29 C24 P1 117.4(6) . .
C24 C25 C26 121.2(9) . .
C24 C25 H25 119.4 . .
C26 C25 H25 119.4 . .
C27 C26 C25 118.4(10) . .
C27 C26 H26 120.8 . .
C25 C26 H26 120.8 . .
C28 C27 C26 121.5(10) . .
C28 C27 H27 119.3 . .
C26 C27 H27 119.3 . .
C27 C28 C29 120.5(10) . .
C27 C28 H28 119.8 . .
C29 C28 H28 119.8 . .
C24 C29 C28 119.7(9) . .
C24 C29 H29 120.2 . .
C28 C29 H29 120.2 . .
N7 C30 C31 177.7(15) . .
C30 C31 H31A 109.5 . .
C30 C31 H31B 109.5 . .
H31A C31 H31B 109.5 . .
C30 C31 H31C 109.5 . .
H31A C31 H31C 109.5 . .
H31B C31 H31C 109.5 . .
C32 C32 N8 104(5) 2_655 .
C32 C32 C33 80(10) 2_655 .
N8 C32 C33 165(10) . .
C32 C32 N8 47(5) 2_655 2_655
N8 C32 N8 60(5) . 2_655
C33 C32 N8 119(9) . 2_655
C32 C32 C33 71(8) 2_655 2_655
N8 C32 C33 147(10) . 2_655
C33 C32 C33 47(4) . 2_655
N8 C32 C33 116(4) 2_655 2_655
C33 C33 C32 69(5) 2_655 .
C33 C33 C32 64(6) 2_655 2_655
C32 C33 C32 29(6) . 2_655
C33 C33 H33A 138.5 2_655 .
C32 C33 H33A 109.5 . .
C32 C33 H33A 94.8 2_655 .
C33 C33 H33B 109.7 2_655 .
C32 C33 H33B 109.5 . .
C32 C33 H33B 138.3 2_655 .
H33A C33 H33B 109.5 . .
C33 C33 H33C 43.0 2_655 .
C32 C33 H33C 109.5 . .
C32 C33 H33C 92.6 2_655 .
H33A C33 H33C 109.5 . .
H33B C33 H33C 109.5 . .

loop_
_geom_bond_atom_site_label_1
_geom_bond_atom_site_label_2
_geom_bond_distance
_geom_bond_site_symmetry_2
Cu1 N1 2.033(6) .
Cu1 N2 2.075(6) .
Cu1 O1 2.175(5) .
Cu1 Br1 2.3582(12) .
Cu1 Br2 2.411(2) .
P1 O1 1.481(5) .
P1 C18 1.795(7) .
P1 C17 1.804(7) .
P1 C24 1.805(7) .
N1 C1 1.334(8) .
N1 C5 1.359(9) .
N2 C10 1.338(8) .
N2 C6 1.348(8) .
N3 C14 1.326(9) .
N3 C11 1.337(9) .
N4 C15 1.324(9) .
N4 C12 1.337(9) .
N5 C13 1.141(10) .
N6 C16 1.130(10) .
N7 C30 1.140(15) .
N8 C32 1.15(7) .
N8 N8 1.39(9) 2_655
N8 C32 1.53(8) 2_655
C1 C2 1.384(10) .
C1 H1 0.9300 .
C2 C3 1.363(10) .
C2 H2 0.9300 .
C3 C4 1.394(9) .
C3 H3 0.9300 .
C4 C5 1.397(10) .
C4 C11 1.441(10) .
C5 C6 1.438(9) .
C6 C7 1.407(10) .
C7 C8 1.384(9) .
C7 C12 1.455(10) .
C8 C9 1.379(10) .
C8 H8 0.9300 .
C9 C10 1.374(10) .
C9 H9 0.9300 .
C10 H10 0.9300 .
C11 C12 1.405(9) .
C13 C14 1.440(12) .
C14 C15 1.393(10) .
C15 C16 1.461(12) .
C17 C17 1.534(12) 7_556
C17 H17A 0.9700 .
C17 H17B 0.9700 .
C18 C19 1.379(10) .
C18 C23 1.388(10) .
C19 C20 1.381(11) .
C19 H19 0.9300 .
C20 C21 1.374(12) .
C20 H20 0.9300 .
C21 C22 1.328(12) .
C21 H21 0.9300 .
C22 C23 1.390(11) .
C22 H22 0.9300 .
C23 H23 0.9300 .
C24 C25 1.355(10) .
C24 C29 1.375(10) .
C25 C26 1.388(11) .
C25 H25 0.9300 .
C26 C27 1.354(13) .
C26 H26 0.9300 .
C27 C28 1.329(14) .
C27 H27 0.9300 .
C28 C29 1.380(12) .
C28 H28 0.9300 .
C29 H29 0.9300 .
C30 C31 1.471(16) .
C31 H31A 0.9600 .
C31 H31B 0.9600 .
C31 H31C 0.9600 .
C32 C32 0.76(15) 2_655
C32 C33 1.49(9) .
C32 N8 1.53(8) 2_655
C32 C33 1.56(8) 2_655
C33 C33 1.22(8) 2_655
C33 C32 1.56(8) 2_655
C33 H33A 0.9600 .
C33 H33B 0.9600 .
C33 H33C 0.9600 .

loop_
_geom_torsion_atom_site_label_1
_geom_torsion_atom_site_label_2
_geom_torsion_atom_site_label_3
_geom_torsion_atom_site_label_4
_geom_torsion
_geom_torsion_site_symmetry_1
_geom_torsion_site_symmetry_4
N2 Cu1 N1 C1 -177.8(6) . .
O1 Cu1 N1 C1 -87.0(6) . .
Br1 Cu1 N1 C1 -180(58) . .
Br2 Cu1 N1 C1 24.9(6) . .
N2 Cu1 N1 C5 -6.7(5) . .
O1 Cu1 N1 C5 84.1(5) . .
Br1 Cu1 N1 C5 -8.6(17) . .
Br2 Cu1 N1 C5 -164.1(4) . .
N1 Cu1 N2 C10 180.0(6) . .
O1 Cu1 N2 C10 97.2(6) . .
Br1 Cu1 N2 C10 -0.2(6) . .
Br2 Cu1 N2 C10 -105.8(6) . .
N1 Cu1 N2 C6 7.0(4) . .
O1 Cu1 N2 C6 -75.7(5) . .
Br1 Cu1 N2 C6 -173.2(4) . .
Br2 Cu1 N2 C6 81.2(6) . .
C18 P1 O1 Cu1 -157.1(5) . .
C17 P1 O1 Cu1 -36.7(7) . .
C24 P1 O1 Cu1 83.0(6) . .
N1 Cu1 O1 P1 175.6(6) . .
N2 Cu1 O1 P1 -104.9(6) . .
Br1 Cu1 O1 P1 -11.1(6) . .
Br2 Cu1 O1 P1 84.8(6) . .
C5 N1 C1 C2 0.8(10) . .
Cu1 N1 C1 C2 171.7(6) . .
N1 C1 C2 C3 1.0(12) . .
C1 C2 C3 C4 -1.7(11) . .
C2 C3 C4 C5 0.5(11) . .
C2 C3 C4 C11 -178.9(7) . .
C1 N1 C5 C4 -2.1(10) . .
Cu1 N1 C5 C4 -174.1(5) . .
C1 N1 C5 C6 177.5(6) . .
Cu1 N1 C5 C6 5.5(7) . .
C3 C4 C5 N1 1.4(10) . .
C11 C4 C5 N1 -179.1(6) . .
C3 C4 C5 C6 -178.1(6) . .
C11 C4 C5 C6 1.3(10) . .
C10 N2 C6 C7 -1.5(10) . .
Cu1 N2 C6 C7 172.3(5) . .
C10 N2 C6 C5 179.9(6) . .
Cu1 N2 C6 C5 -6.3(7) . .
N1 C5 C6 N2 0.7(9) . .
C4 C5 C6 N2 -179.7(6) . .
N1 C5 C6 C7 -177.9(6) . .
C4 C5 C6 C7 1.7(10) . .
N2 C6 C7 C8 0.6(10) . .
C5 C6 C7 C8 179.2(6) . .
N2 C6 C7 C12 178.5(6) . .
C5 C6 C7 C12 -2.9(10) . .
C6 C7 C8 C9 0.3(11) . .
C12 C7 C8 C9 -177.5(7) . .
C7 C8 C9 C10 -0.2(11) . .
C6 N2 C10 C9 1.6(10) . .
Cu1 N2 C10 C9 -171.1(5) . .
C8 C9 C10 N2 -0.8(11) . .
C14 N3 C11 C12 -1.0(11) . .
C14 N3 C11 C4 178.7(7) . .
C3 C4 C11 N3 -3.2(11) . .
C5 C4 C11 N3 177.3(7) . .
C3 C4 C11 C12 176.5(7) . .
C5 C4 C11 C12 -2.9(10) . .
C15 N4 C12 C11 -1.7(10) . .
C15 N4 C12 C7 179.2(7) . .
N3 C11 C12 N4 2.2(11) . .
C4 C11 C12 N4 -177.5(6) . .
N3 C11 C12 C7 -178.6(7) . .
C4 C11 C12 C7 1.6(11) . .
C8 C7 C12 N4 -1.7(11) . .
C6 C7 C12 N4 -179.5(6) . .
C8 C7 C12 C11 179.1(7) . .
C6 C7 C12 C11 1.3(10) . .
C11 N3 C14 C15 -0.6(11) . .
C11 N3 C14 C13 179.2(7) . .
N5 C13 C14 N3 162(100) . .
N5 C13 C14 C15 -19(76) . .
C12 N4 C15 C14 0.1(11) . .
C12 N4 C15 C16 178.3(7) . .
N3 C14 C15 N4 1.1(13) . .
C13 C14 C15 N4 -178.6(8) . .
N3 C14 C15 C16 -177.0(8) . .
C13 C14 C15 C16 3.3(13) . .
N4 C15 C16 N6 -151(40) . .
C14 C15 C16 N6 27(41) . .
O1 P1 C17 C17 -48.9(8) . 7_556
C18 P1 C17 C17 72.0(7) . 7_556
C24 P1 C17 C17 -172.4(6) . 7_556
O1 P1 C18 C19 -172.8(6) . .
C17 P1 C18 C19 63.5(7) . .
C24 P1 C18 C19 -50.4(7) . .
O1 P1 C18 C23 6.9(7) . .
C17 P1 C18 C23 -116.9(6) . .
C24 P1 C18 C23 129.3(6) . .
C23 C18 C19 C20 -0.7(11) . .
P1 C18 C19 C20 178.9(6) . .
C18 C19 C20 C21 0.4(13) . .
C19 C20 C21 C22 0.5(14) . .
C20 C21 C22 C23 -1.0(14) . .
C19 C18 C23 C22 0.2(11) . .
P1 C18 C23 C22 -179.4(6) . .
C21 C22 C23 C18 0.7(13) . .
O1 P1 C24 C25 -147.4(7) . .
C18 P1 C24 C25 92.4(7) . .
C17 P1 C24 C25 -23.1(8) . .
O1 P1 C24 C29 31.5(7) . .
C18 P1 C24 C29 -88.7(7) . .
C17 P1 C24 C29 155.9(6) . .
C29 C24 C25 C26 1.0(12) . .
P1 C24 C25 C26 179.9(7) . .
C24 C25 C26 C27 -1.7(14) . .
C25 C26 C27 C28 2.4(16) . .
C26 C27 C28 C29 -2.5(16) . .
C25 C24 C29 C28 -1.0(12) . .
P1 C24 C29 C28 -180.0(7) . .
C27 C28 C29 C24 1.8(14) . .
N8 N8 C32 C32 16(25) 2_655 2_655
N8 N8 C32 C33 -90(37) 2_655 .
C32 N8 C32 C33 -107(57) 2_655 .
C32 N8 C32 N8 -16(25) 2_655 2_655
N8 N8 C32 C33 93(13) 2_655 2_655
C32 N8 C32 C33 77(20) 2_655 2_655
C32 C32 C33 C33 73(21) 2_655 2_655
N8 C32 C33 C33 -177(36) . 2_655
N8 C32 C33 C33 100(8) 2_655 2_655
N8 C32 C33 C32 110(53) . 2_655
N8 C32 C33 C32 28(14) 2_655 2_655
C33 C32 C33 C32 -73(21) 2_655 2_655
